data_4081322
loop_
_publ_author_name
'Huynh, Han Vinh'
'Guo, Shuai'
'Wu, Wenqin'

_publ_section_title
;
 Detailed Structural, Spectroscopic, and Electrochemical Trends of Halido
 Mono- and Bis(NHC) Complexes of Au(I) and Au(III)
;
_journal_issue 16
_journal_name_full Organometallics
_journal_page_first 4591
_journal_paper_doi 10.1021/om400563e
_journal_volume 32
_journal_year 2013
_chemical_formula_sum 'C13 H18 Au I3 N2'
_chemical_formula_weight 779.96
_chemical_name_systematic
; 
 ? 
;
_space_group_IT_number 96
_symmetry_cell_setting tetragonal
_symmetry_space_group_name_Hall 'P 4nw 2abw'
_symmetry_space_group_name_H-M 'P 43 21 2'
_atom_sites_solution_hydrogens geom
_atom_sites_solution_primary direct
_atom_sites_solution_secondary difmap
_audit_creation_method SHELXL-97
_cell_angle_alpha 90.00
_cell_angle_beta 90.00
_cell_angle_gamma 90.00
_cell_formula_units_Z 4
_cell_length_a 9.3135(12)
_cell_length_b 9.3135(12)
_cell_length_c 21.152(4)
_cell_measurement_reflns_used 934
_cell_measurement_temperature 100(2)
_cell_measurement_theta_max 27.48
_cell_measurement_theta_min 2.91
_cell_volume 1834.8(5)
_computing_cell_refinement 'Bruker SMART'
_computing_data_collection 'Bruker SMART'
_computing_data_reduction 'Bruker SAINT'
_computing_molecular_graphics 'Bruker SHELXTL'
_computing_publication_material 'Bruker SHELXTL'
_computing_structure_refinement 'SHELXL-97 (Sheldrick, 1997)'
_computing_structure_solution 'SHELXS-97 (Sheldrick, 1990)'
_diffrn_ambient_temperature 100(2)
_diffrn_measured_fraction_theta_full 0.998
_diffrn_measured_fraction_theta_max 0.998
_diffrn_measurement_device_type 'CCD area detector'
_diffrn_measurement_method 'phi and omega scans'
_diffrn_radiation_monochromator graphite
_diffrn_radiation_source 'fine-focus sealed tube'
_diffrn_radiation_type MoK\a
_diffrn_radiation_wavelength 0.71073
_diffrn_reflns_av_R_equivalents 0.0486
_diffrn_reflns_av_sigmaI/netI 0.0342
_diffrn_reflns_limit_h_max 11
_diffrn_reflns_limit_h_min -12
_diffrn_reflns_limit_k_max 11
_diffrn_reflns_limit_k_min -12
_diffrn_reflns_limit_l_max 24
_diffrn_reflns_limit_l_min -27
_diffrn_reflns_number 12445
_diffrn_reflns_theta_full 27.47
_diffrn_reflns_theta_max 27.47
_diffrn_reflns_theta_min 2.39
_exptl_absorpt_coefficient_mu 13.057
_exptl_absorpt_correction_T_max 0.1799
_exptl_absorpt_correction_T_min 0.0473
_exptl_absorpt_correction_type multi-scan
_exptl_absorpt_process_details 'Sadabs, (Sheldrick 2001)'
_exptl_crystal_colour Red
_exptl_crystal_density_diffrn 2.824
_exptl_crystal_density_meas ?
_exptl_crystal_density_method 'not measured'
_exptl_crystal_description Block
_exptl_crystal_F_000 1392
_exptl_crystal_size_max 0.60
_exptl_crystal_size_mid 0.40
_exptl_crystal_size_min 0.20
_refine_diff_density_max 1.281
_refine_diff_density_min -2.390
_refine_diff_density_rms 0.201
_refine_ls_abs_structure_details 'Flack H D (1983), Acta Cryst. A39, 876-881'
_refine_ls_abs_structure_Flack 0.032(9)
_refine_ls_extinction_method none
_refine_ls_goodness_of_fit_ref 1.146
_refine_ls_hydrogen_treatment constr
_refine_ls_matrix_type full
_refine_ls_number_parameters 90
_refine_ls_number_reflns 2097
_refine_ls_number_restraints 0
_refine_ls_restrained_S_all 1.146
_refine_ls_R_factor_all 0.0269
_refine_ls_R_factor_gt 0.0267
_refine_ls_shift/su_max 0.001
_refine_ls_shift/su_mean 0.000
_refine_ls_structure_factor_coef Fsqd
_refine_ls_weighting_details 'calc w=1/[\s^2^(Fo^2^)+(0.0271P)^2^+6.3622P] where P=(Fo^2^+2Fc^2^)/3'
_refine_ls_weighting_scheme calc
_refine_ls_wR_factor_gt 0.0660
_refine_ls_wR_factor_ref 0.0661
_reflns_number_gt 2078
_reflns_number_total 2097
_reflns_threshold_expression >2sigma(I)
_cod_data_source_file om400563e_si_001.cif
_cod_data_source_block a797
_cod_depositor_comments
;
The following automatic conversions were performed:

'_symmetry_cell_setting' value 'Tetragonal' changed to 'tetragonal'
according to /home/saulius/struct/CIF-dictionaries/cif_core.dic
dictionary named 'cif_core.dic' version 2.4.2 from
2011-04-26.

'_exptl_absorpt_correction_type' value 'Multi-scan'
changed to 'multi-scan' according to
/home/saulius/struct/CIF-dictionaries/cif_core.dic dictionary named
'cif_core.dic' version 2.4.2 from 2011-04-26.

Automatic conversion script
Id: cif_fix_values 1891 2012-01-12 08:04:46Z andrius 

The following automatic conversions were performed:

'_exptl_crystal_density_meas' value 'Not Measured' was changed to '?'
- the value is perceived as not measured.

Automatic conversion script
Id: cif_fix_values 3008 2015-01-20 13:52:24Z robertas 
;
_cod_original_sg_symbol_H-M P4(3)2(1)2
_cod_database_code 4081322

loop_
_symmetry_equiv_pos_as_xyz
'x, y, z'
'-x, -y, z+1/2'
'-y+1/2, x+1/2, z+3/4'
'y+1/2, -x+1/2, z+1/4'
'-x+1/2, y+1/2, -z+3/4'
'x+1/2, -y+1/2, -z+1/4'
'y, x, -z'
'-y, -x, -z+1/2'

loop_
_atom_site_label
_atom_site_type_symbol
_atom_site_fract_x
_atom_site_fract_y
_atom_site_fract_z
_atom_site_U_iso_or_equiv
_atom_site_adp_type
_atom_site_occupancy
_atom_site_symmetry_multiplicity
_atom_site_calc_flag
_atom_site_refinement_flags
Au1 Au 0.01159(2) 0.98841(2) 0.2500 0.01179(9) Uani 1 2 d S
I1 I -0.18725(4) 1.18725(4) 0.2500 0.02524(15) Uani 1 2 d S
I2 I 0.18403(5) 1.14177(4) 0.179504(19) 0.01808(11) Uani 1 1 d .
N1 N 0.1758(6) 0.7261(5) 0.2082(2) 0.0135(10) Uani 1 1 d .
C1 C 0.1660(6) 0.8340(6) 0.2500 0.0138(16) Uani 1 2 d S
C2 C 0.2955(6) 0.6425(7) 0.2226(3) 0.0121(11) Uani 1 1 d .
C3 C 0.3531(7) 0.5209(7) 0.1945(3) 0.0152(12) Uani 1 1 d .
H3 H 0.3113 0.4790 0.1580 0.018 Uiso 1 1 calc R
C4 C 0.4756(7) 0.4633(7) 0.2227(3) 0.0175(12) Uani 1 1 d .
H4 H 0.5189 0.3806 0.2046 0.021 Uiso 1 1 calc R
C5 C 0.0712(7) 0.6976(8) 0.1567(3) 0.0177(13) Uani 1 1 d .
H5 H -0.0026 0.7756 0.1582 0.021 Uiso 1 1 calc R
C6 C -0.0056(8) 0.5571(8) 0.1698(4) 0.0266(16) Uani 1 1 d .
H6A H 0.0621 0.4772 0.1653 0.040 Uiso 1 1 calc R
H6B H -0.0847 0.5451 0.1397 0.040 Uiso 1 1 calc R
H6C H -0.0439 0.5582 0.2130 0.040 Uiso 1 1 calc R
C7 C 0.1424(9) 0.7049(8) 0.0922(3) 0.0241(15) Uani 1 1 d .
H7A H 0.1989 0.7934 0.0890 0.036 Uiso 1 1 calc R
H7B H 0.0685 0.7044 0.0592 0.036 Uiso 1 1 calc R
H7C H 0.2056 0.6218 0.0867 0.036 Uiso 1 1 calc R

loop_
_atom_site_aniso_label
_atom_site_aniso_U_11
_atom_site_aniso_U_22
_atom_site_aniso_U_33
_atom_site_aniso_U_23
_atom_site_aniso_U_13
_atom_site_aniso_U_12
Au1 0.00965(11) 0.00965(11) 0.01607(15) -0.00110(8) -0.00110(8) 0.00153(10)
I1 0.0181(2) 0.0181(2) 0.0396(3) 0.0012(2) 0.0012(2) 0.0075(3)
I2 0.0189(2) 0.0128(2) 0.02255(19) 0.00118(15) 0.00367(16) -0.00073(15)
N1 0.013(3) 0.013(3) 0.014(2) -0.0022(19) -0.002(2) 0.001(2)
C1 0.015(3) 0.015(3) 0.012(3) 0.000(2) 0.000(2) -0.006(3)
C2 0.009(3) 0.013(3) 0.015(3) 0.004(2) -0.001(2) -0.004(2)
C3 0.016(3) 0.015(3) 0.014(3) 0.000(2) 0.000(2) -0.001(3)
C4 0.019(3) 0.012(3) 0.021(3) 0.003(2) 0.005(3) 0.005(2)
C5 0.017(3) 0.019(3) 0.017(3) -0.009(3) -0.009(2) 0.004(3)
C6 0.020(4) 0.023(3) 0.037(4) -0.010(3) -0.012(3) -0.001(3)
C7 0.031(4) 0.026(4) 0.016(3) -0.001(3) -0.002(3) 0.009(3)

loop_
_atom_type_symbol
_atom_type_description
_atom_type_scat_dispersion_real
_atom_type_scat_dispersion_imag
_atom_type_scat_source
C C 0.0033 0.0016 'International Tables Vol C Tables 4.2.6.8 and 6.1.1.4'
H H 0.0000 0.0000 'International Tables Vol C Tables 4.2.6.8 and 6.1.1.4'
N N 0.0061 0.0033 'International Tables Vol C Tables 4.2.6.8 and 6.1.1.4'
I I -0.4742 1.8119 'International Tables Vol C Tables 4.2.6.8 and 6.1.1.4'
Au Au -2.0133 8.8022 'International Tables Vol C Tables 4.2.6.8 and 6.1.1.4'

loop_
_geom_angle_atom_site_label_1
_geom_angle_atom_site_label_2
_geom_angle_atom_site_label_3
_geom_angle
_geom_angle_site_symmetry_1
_geom_angle_site_symmetry_3
C1 Au1 I2 87.25(13) . 8_665
C1 Au1 I2 87.25(13) . .
I2 Au1 I2 174.50(2) 8_665 .
C1 Au1 I1 180.0 . .
I2 Au1 I1 92.752(11) 8_665 .
I2 Au1 I1 92.752(11) . .
C1 N1 C2 109.2(5) . .
C1 N1 C5 124.9(6) . .
C2 N1 C5 125.8(5) . .
N1 C1 N1 109.4(7) 8_665 .
N1 C1 Au1 125.3(4) 8_665 .
N1 C1 Au1 125.3(4) . .
C3 C2 N1 132.2(6) . .
C3 C2 C2 121.7(3) . 8_665
N1 C2 C2 106.1(3) . 8_665
C2 C3 C4 116.6(6) . .
C3 C4 C4 121.7(4) . 8_665
N1 C5 C6 109.2(5) . .
N1 C5 C7 111.4(6) . .
C6 C5 C7 114.2(6) . .

loop_
_geom_bond_atom_site_label_1
_geom_bond_atom_site_label_2
_geom_bond_distance
_geom_bond_site_symmetry_2
Au1 C1 2.034(9) .
Au1 I2 2.6159(5) 8_665
Au1 I2 2.6159(5) .
Au1 I1 2.6191(7) .
N1 C1 1.341(7) .
N1 C2 1.394(8) .
N1 C5 1.486(7) .
C1 N1 1.341(7) 8_665
C2 C3 1.386(9) .
C2 C2 1.417(11) 8_665
C3 C4 1.395(9) .
C4 C4 1.406(13) 8_665
C5 C6 1.517(10) .
C5 C7 1.519(9) .
